data_2217469
loop_
_publ_author_name
'Ren-Gao Zhao'
'Jie Lu'
'Ji-Kun Li'

_publ_section_title
;
 (<i>E</i>)-2-Methoxy-6-[(5-methylisoxazol-3-yl)iminomethyl]phenol
;
_journal_coeditor_code CV2374
_journal_issue 2
_journal_name_full 'Acta Crystallographica Section E'
_journal_page_first o499
_journal_page_last o499
_journal_paper_doi 10.1107/S1600536808001888
_journal_volume 64
_journal_year 2008
_chemical_formula_iupac 'C12 H12 N2 O3'
_chemical_formula_moiety 'C12 H12 N2 O3'
_chemical_formula_sum 'C12 H12 N2 O3'
_chemical_formula_weight 232.24
_chemical_name_systematic
;
(E)-2-Methoxy-6-[(5-methylisoxazol-3-yl)iminomethyl]phenol
;
_space_group_IT_number 33
_symmetry_cell_setting orthorhombic
_symmetry_space_group_name_Hall 'P 2c -2n'
_symmetry_space_group_name_H-M 'P n a 21'
_atom_sites_solution_hydrogens geom
_atom_sites_solution_primary direct
_atom_sites_solution_secondary difmap
_audit_creation_method SHELXL-97
_cell_angle_alpha 90.00
_cell_angle_beta 90.00
_cell_angle_gamma 90.00
_cell_formula_units_Z 4
_cell_length_a 22.254(5)
_cell_length_b 10.178(5)
_cell_length_c 4.836(2)
_cell_measurement_reflns_used 401
_cell_measurement_temperature 273(2)
_cell_measurement_theta_max 18.407
_cell_measurement_theta_min 2.712
_cell_volume 1095.4(7)
_computing_cell_refinement 'SMART (Siemens, 1996)'
_computing_data_collection 'SMART (Siemens, 1996)'
_computing_data_reduction 'SAINT (Siemens, 1996)'
_computing_molecular_graphics 'SHELXTL (Sheldrick, 2008)'
_computing_publication_material 'SHELXTL (Sheldrick, 2008)'
_computing_structure_refinement 'SHELXL97 (Sheldrick, 2008)'
_computing_structure_solution 'SHELXS97 (Sheldrick, 2008)'
_diffrn_ambient_temperature 273(2)
_diffrn_measured_fraction_theta_full 0.984
_diffrn_measured_fraction_theta_max 0.984
_diffrn_measurement_device_type 'Bruker SMART CCD area-detector'
_diffrn_measurement_method '\f and \w'
_diffrn_radiation_monochromator graphite
_diffrn_radiation_source 'sealed tube'
_diffrn_radiation_type MoK\a
_diffrn_radiation_wavelength 0.71073
_diffrn_reflns_av_R_equivalents 0.0687
_diffrn_reflns_av_sigmaI/netI 0.0709
_diffrn_reflns_limit_h_max 12
_diffrn_reflns_limit_h_min -26
_diffrn_reflns_limit_k_max 10
_diffrn_reflns_limit_k_min -11
_diffrn_reflns_limit_l_max 5
_diffrn_reflns_limit_l_min -5
_diffrn_reflns_number 3720
_diffrn_reflns_theta_full 25.05
_diffrn_reflns_theta_max 25.05
_diffrn_reflns_theta_min 1.83
_exptl_absorpt_coefficient_mu 0.103
_exptl_absorpt_correction_T_max 0.9918
_exptl_absorpt_correction_T_min 0.9877
_exptl_absorpt_correction_type multi-scan
_exptl_absorpt_process_details '(SADABS; Sheldrick, 1996)'
_exptl_crystal_colour orange
_exptl_crystal_density_diffrn 1.408
_exptl_crystal_density_meas 1.408
_exptl_crystal_density_method 'not measured'
_exptl_crystal_description block
_exptl_crystal_F_000 488
_exptl_crystal_size_max 0.12
_exptl_crystal_size_mid 0.10
_exptl_crystal_size_min 0.08
_refine_diff_density_max 0.242
_refine_diff_density_min -0.190
_refine_ls_extinction_coef 0.009(3)
_refine_ls_extinction_expression Fc^*^=kFc[1+0.001xFc^2^\l^3^/sin(2\q)]^-1/4^
_refine_ls_extinction_method 'SHELXL97 (Sheldrick, 2008)'
_refine_ls_goodness_of_fit_ref 1.020
_refine_ls_hydrogen_treatment constr
_refine_ls_matrix_type full
_refine_ls_number_parameters 156
_refine_ls_number_reflns 1079
_refine_ls_number_restraints 0
_refine_ls_restrained_S_all 1.020
_refine_ls_R_factor_all 0.1000
_refine_ls_R_factor_gt 0.0496
_refine_ls_shift/su_max 0.000
_refine_ls_shift/su_mean 0.000
_refine_ls_structure_factor_coef Fsqd
_refine_ls_weighting_details 'calc w=1/[\s^2^(Fo^2^)+(0.052P)^2^] where P=(Fo^2^+2Fc^2^)/3'
_refine_ls_weighting_scheme calc
_refine_ls_wR_factor_gt 0.0982
_refine_ls_wR_factor_ref 0.1217
_reflns_number_gt 651
_reflns_number_total 1079
_reflns_threshold_expression I>2\s(I)
_cod_data_source_file cv2374.cif
_cod_data_source_block I
_cod_depositor_comments
;
The following automatic conversions were performed:
'_symmetry_cell_setting' value 'Orthorhombic' changed to 'orthorhombic'
according to '/home/saulius/struct/CIF-dictionaries/cif_core.dic'
dictionary named 'cif_core.dic' version 2.4.1 from 2010-06-29.

Automatic conversion script
Id: cif_fix_enum 1527 2010-12-29 10:47:43Z saulius 

The following automatic conversions were performed:

'_symmetry_cell_setting' value 'Orthorhombic' changed to
'orthorhombic' according to
/home/saulius/struct/CIF-dictionaries/cif_core.dic dictionary named
'cif_core.dic' version 2.4.1 from 2010-06-29.

Automatic conversion script
Id: cif_fix_values 1715 2011-07-08 13:25:40Z adriana 
;
_cod_original_cell_volume 1095.4(8)
_cod_database_code 2217469
_cod_database_fobs_code 2217469

loop_
_symmetry_equiv_pos_as_xyz
'x, y, z'
'-x, -y, z+1/2'
'x+1/2, -y+1/2, z'
'-x+1/2, y+1/2, z+1/2'

loop_
_atom_site_type_symbol
_atom_site_label
_atom_site_fract_x
_atom_site_fract_y
_atom_site_fract_z
_atom_site_U_iso_or_equiv
_atom_site_adp_type
_atom_site_calc_flag
_atom_site_refinement_flags
_atom_site_occupancy
O O1 0.38927(16) 0.1624(3) 0.1475(8) 0.0589(12) Uani d . 1
H H1 0.3605 0.1711 0.0433 0.088 Uiso calc R 1
O O2 0.47481(17) 0.1609(3) 0.5178(8) 0.0642(12) Uani d . 1
O O3 0.19927(17) 0.2331(3) -0.6386(9) 0.0630(12) Uani d . 1
N N1 0.30586(18) 0.2894(4) -0.1253(10) 0.0435(11) Uani d . 1
N N2 0.2451(2) 0.1937(4) -0.4528(11) 0.0600(14) Uani d . 1
C C1 0.3990(2) 0.2760(5) 0.2836(10) 0.0439(14) Uani d . 1
C C2 0.4440(2) 0.2775(5) 0.4844(12) 0.0493(15) Uani d . 1
C C3 0.4554(2) 0.3904(5) 0.6332(11) 0.0507(14) Uani d . 1
H H3 0.4856 0.3913 0.7660 0.061 Uiso calc R 1
C C4 0.4214(2) 0.5035(5) 0.5842(12) 0.0521(15) Uani d . 1
H H4 0.4286 0.5792 0.6867 0.062 Uiso calc R 1
C C5 0.3773(2) 0.5031(5) 0.3843(12) 0.0488(13) Uani d . 1
H H5 0.3551 0.5790 0.3520 0.059 Uiso calc R 1
C C6 0.3655(2) 0.3901(5) 0.2295(10) 0.0408(13) Uani d . 1
C C7 0.5192(3) 0.1552(6) 0.7308(13) 0.0709(19) Uani d . 1
H H7A 0.5505 0.2174 0.6920 0.106 Uiso calc R 1
H H7B 0.5359 0.0683 0.7384 0.106 Uiso calc R 1
H H7C 0.5009 0.1760 0.9054 0.106 Uiso calc R 1
C C8 0.3197(2) 0.3922(5) 0.0215(11) 0.0448(13) Uani d . 1
H H8 0.2990 0.4702 -0.0098 0.054 Uiso calc R 1
C C9 0.2608(2) 0.3021(5) -0.3245(11) 0.0457(14) Uani d . 1
C C10 0.2266(2) 0.4109(5) -0.4155(12) 0.0512(15) Uani d . 1
H H10 0.2295 0.4971 -0.3536 0.061 Uiso calc R 1
C C11 0.1892(2) 0.3643(5) -0.6087(11) 0.0464(14) Uani d . 1
C C12 0.1426(2) 0.4195(6) -0.7923(12) 0.0658(18) Uani d . 1
H H12A 0.1372 0.3628 -0.9489 0.099 Uiso calc R 1
H H12B 0.1548 0.5050 -0.8544 0.099 Uiso calc R 1
H H12C 0.1054 0.4266 -0.6928 0.099 Uiso calc R 1

loop_
_atom_site_aniso_label
_atom_site_aniso_U_11
_atom_site_aniso_U_22
_atom_site_aniso_U_33
_atom_site_aniso_U_12
_atom_site_aniso_U_13
_atom_site_aniso_U_23
O1 0.069(3) 0.040(2) 0.068(3) 0.0036(19) -0.016(2) -0.009(2)
O2 0.068(3) 0.056(2) 0.069(3) 0.016(2) -0.019(2) -0.004(2)
O3 0.070(3) 0.049(2) 0.070(3) -0.006(2) -0.013(2) -0.007(2)
N1 0.045(3) 0.036(2) 0.049(2) -0.002(2) -0.002(2) -0.003(2)
N2 0.068(3) 0.041(3) 0.071(3) -0.009(2) -0.027(3) 0.002(3)
C1 0.046(3) 0.041(3) 0.045(3) -0.009(3) -0.004(3) 0.000(3)
C2 0.049(4) 0.044(3) 0.056(4) 0.003(3) 0.007(3) -0.001(3)
C3 0.048(3) 0.055(3) 0.049(3) -0.003(3) -0.002(3) -0.005(3)
C4 0.060(4) 0.044(3) 0.052(3) -0.009(3) 0.006(3) -0.002(3)
C5 0.056(3) 0.036(3) 0.055(3) -0.001(3) 0.000(4) -0.004(3)
C6 0.041(3) 0.034(3) 0.047(3) 0.002(3) 0.003(3) 0.001(2)
C7 0.069(4) 0.078(4) 0.065(4) 0.027(3) -0.011(4) -0.002(4)
C8 0.042(3) 0.038(3) 0.055(3) 0.004(3) 0.004(3) 0.000(3)
C9 0.050(4) 0.038(3) 0.049(3) -0.007(3) 0.008(3) -0.003(3)
C10 0.056(4) 0.039(3) 0.059(4) 0.007(3) -0.003(3) -0.007(3)
C11 0.047(4) 0.045(3) 0.048(3) -0.001(3) 0.007(3) -0.006(3)
C12 0.064(4) 0.073(4) 0.061(4) 0.008(3) -0.011(4) -0.005(4)

loop_
_atom_type_symbol
_atom_type_description
_atom_type_scat_dispersion_real
_atom_type_scat_dispersion_imag
_atom_type_scat_source
C C 0.0033 0.0000 'International Tables Vol C Tables 4.2.6.8 and 6.1.1.4'
H H 0.0000 0.0000 'International Tables Vol C Tables 4.2.6.8 and 6.1.1.4'
N N 0.0061 0.0000 'International Tables Vol C Tables 4.2.6.8 and 6.1.1.4'
O O 0.0106 0.0000 'International Tables Vol C Tables 4.2.6.8 and 6.1.1.4'

loop_
_geom_angle_atom_site_label_1
_geom_angle_atom_site_label_2
_geom_angle_atom_site_label_3
_geom_angle
C1 O1 H1 109.5
C2 O2 C7 117.5(4)
C11 O3 N2 109.2(4)
C8 N1 C9 118.2(4)
C9 N2 O3 104.7(4)
O1 C1 C2 117.7(5)
O1 C1 C6 122.2(5)
C2 C1 C6 120.1(5)
O2 C2 C3 124.4(5)
O2 C2 C1 115.4(5)
C3 C2 C1 120.2(5)
C2 C3 C4 119.9(5)
C2 C3 H3 120.0
C4 C3 H3 120.0
C5 C4 C3 120.1(5)
C5 C4 H4 119.9
C3 C4 H4 119.9
C4 C5 C6 120.8(5)
C4 C5 H5 119.6
C6 C5 H5 119.6
C5 C6 C1 118.8(5)
C5 C6 C8 119.8(5)
C1 C6 C8 121.4(5)
O2 C7 H7A 109.5
O2 C7 H7B 109.5
H7A C7 H7B 109.5
O2 C7 H7C 109.5
H7A C7 H7C 109.5
H7B C7 H7C 109.5
N1 C8 C6 122.6(5)
N1 C8 H8 118.7
C6 C8 H8 118.7
N2 C9 N1 116.0(5)
N2 C9 C10 111.6(5)
N1 C9 C10 132.3(5)
C11 C10 C9 106.0(5)
C11 C10 H10 127.0
C9 C10 H10 127.0
C10 C11 O3 108.6(5)
C10 C11 C12 136.3(5)
O3 C11 C12 115.1(5)
C11 C12 H12A 109.5
C11 C12 H12B 109.5
H12A C12 H12B 109.5
C11 C12 H12C 109.5
H12A C12 H12C 109.5
H12B C12 H12C 109.5

loop_
_geom_bond_atom_site_label_1
_geom_bond_atom_site_label_2
_geom_bond_distance
O1 C1 1.348(5)
O1 H1 0.8200
O2 C2 1.379(6)
O2 C7 1.428(6)
O3 C11 1.362(6)
O3 N2 1.417(6)
N1 C8 1.301(6)
N1 C9 1.397(7)
N2 C9 1.313(5)
C1 C2 1.395(7)
C1 C6 1.405(7)
C2 C3 1.379(7)
C3 C4 1.397(7)
C3 H3 0.9300
C4 C5 1.377(7)
C4 H4 0.9300
C5 C6 1.397(7)
C5 H5 0.9300
C6 C8 1.433(7)
C7 H7A 0.9600
C7 H7B 0.9600
C7 H7C 0.9600
C8 H8 0.9300
C9 C10 1.413(6)
C10 C11 1.338(7)
C10 H10 0.9300
C11 C12 1.477(7)
C12 H12A 0.9600
C12 H12B 0.9600
C12 H12C 0.9600

loop_
_geom_contact_atom_site_label_1
_geom_contact_atom_site_label_2
_geom_contact_distance
_geom_contact_site_symmetry_2
_geom_contact_publ_flag
C4 C8 3.298(6) 1_556 y
C6 C9 3.299(6) 1_556 y

loop_
_geom_hbond_atom_site_label_D
_geom_hbond_atom_site_label_H
_geom_hbond_atom_site_label_A
_geom_hbond_distance_DH
_geom_hbond_distance_HA
_geom_hbond_distance_DA
_geom_hbond_angle_DHA
O1 H1 N1 0.82 1.89 2.616(5) 147.0

loop_
_geom_torsion_atom_site_label_1
_geom_torsion_atom_site_label_2
_geom_torsion_atom_site_label_3
_geom_torsion_atom_site_label_4
_geom_torsion
C11 O3 N2 C9 -0.8(5)
C7 O2 C2 C3 3.5(8)
C7 O2 C2 C1 -176.8(4)
O1 C1 C2 O2 1.2(7)
C6 C1 C2 O2 -179.0(5)
O1 C1 C2 C3 -179.0(5)
C6 C1 C2 C3 0.8(7)
O2 C2 C3 C4 -179.8(5)
C1 C2 C3 C4 0.5(8)
C2 C3 C4 C5 -1.1(8)
C3 C4 C5 C6 0.5(8)
C4 C5 C6 C1 0.8(7)
C4 C5 C6 C8 -179.6(4)
O1 C1 C6 C5 178.4(5)
C2 C1 C6 C5 -1.4(7)
O1 C1 C6 C8 -1.2(7)
C2 C1 C6 C8 179.0(4)
C9 N1 C8 C6 -179.5(4)
C5 C6 C8 N1 -178.6(5)
C1 C6 C8 N1 1.0(7)
O3 N2 C9 N1 179.6(4)
O3 N2 C9 C10 0.8(6)
C8 N1 C9 N2 -175.0(5)
C8 N1 C9 C10 3.5(8)
N2 C9 C10 C11 -0.5(6)
N1 C9 C10 C11 -179.0(5)
C9 C10 C11 O3 -0.1(5)
C9 C10 C11 C12 -178.7(6)
N2 O3 C11 C10 0.6(5)
N2 O3 C11 C12 179.5(4)

loop_
_cod_related_entry_id
_cod_related_entry_database
_cod_related_entry_code
1 ChemSpider 30655432
